data_4081370
loop_
_publ_author_name
'Frutos-Pedre Roberto'
'Gonz\'alez-Herrero, Pablo'
'Vicente, Jos\'e'
'Jones, Peter G.'

_publ_section_title
;
 Reactivity of Ortho-Palladated Benzamides toward CO, Isocyanides, and
 Alkynes. Synthesis of Functionalized Isoindolin-1-ones and
 4,5-Disubstituted Benzo[c]azepine-1,3-diones
;
_journal_issue 16
_journal_name_full Organometallics
_journal_page_first 4664
_journal_paper_doi 10.1021/om4006406
_journal_volume 32
_journal_year 2013
_chemical_formula_sum 'C21 H31 Cl2 N3 O5 Pd'
_chemical_formula_weight 582.79
_chemical_name_systematic
; 
 ? 
;
_space_group_IT_number 29
_symmetry_cell_setting orthorhombic
_symmetry_space_group_name_Hall 'P 2c -2ac'
_symmetry_space_group_name_H-M 'P c a 21'
_atom_sites_solution_hydrogens geom
_atom_sites_solution_primary direct
_atom_sites_solution_secondary difmap
_audit_creation_method SHELXL-97
_cell_angle_alpha 90.00
_cell_angle_beta 90.00
_cell_angle_gamma 90.00
_cell_formula_units_Z 4
_cell_length_a 18.1799(2)
_cell_length_b 8.36643(10)
_cell_length_c 15.7760(2)
_cell_measurement_reflns_used 48599
_cell_measurement_temperature 100(2)
_cell_measurement_theta_max 30.8321
_cell_measurement_theta_min 2.2360
_cell_volume 2399.54(5)
_computing_cell_refinement
; 
CrysAlisPro, Oxford Diffraction Ltd., 
Version 1.171.35.21 (release 20-01-2012 CrysAlis171 .NET) 
(compiled Jan 23 2012,18:06:46) 
;
_computing_data_collection
; 
CrysAlisPro, Oxford Diffraction Ltd., 
Version 1.171.35.21 (release 20-01-2012 CrysAlis171 .NET) 
(compiled Jan 23 2012,18:06:46) 
;
_computing_data_reduction
; 
CrysAlisPro, Oxford Diffraction Ltd., 
Version 1.171.35.21 (release 20-01-2012 CrysAlis171 .NET) 
(compiled Jan 23 2012,18:06:46) 
;
_computing_molecular_graphics 'Siemens XP'
_computing_publication_material SHELXL-97
_computing_structure_refinement 'SHELXL-97 (Sheldrick, 1997)'
_computing_structure_solution 'SHELXS-97 (Sheldrick, 1990)'
_diffrn_ambient_temperature 100(2)
_diffrn_detector_area_resol_mean 16.1419
_diffrn_measured_fraction_theta_full 0.997
_diffrn_measured_fraction_theta_max 0.981
_diffrn_measurement_device_type 'Oxford Diffraction Xcalibur, Eos'
_diffrn_measurement_method \w-scan
_diffrn_radiation_monochromator graphite
_diffrn_radiation_source 'Enhance (Mo) X-ray Source'
_diffrn_radiation_type MoK\a
_diffrn_radiation_wavelength 0.71073
_diffrn_reflns_av_R_equivalents 0.0333
_diffrn_reflns_av_sigmaI/netI 0.0148
_diffrn_reflns_limit_h_max 26
_diffrn_reflns_limit_h_min -26
_diffrn_reflns_limit_k_max 12
_diffrn_reflns_limit_k_min -11
_diffrn_reflns_limit_l_max 22
_diffrn_reflns_limit_l_min -22
_diffrn_reflns_number 116746
_diffrn_reflns_theta_full 30.50
_diffrn_reflns_theta_max 30.90
_diffrn_reflns_theta_min 2.24
_exptl_absorpt_coefficient_mu 1.033
_exptl_absorpt_correction_T_max 1.00000
_exptl_absorpt_correction_T_min 0.95738
_exptl_absorpt_correction_type multi-scan
_exptl_absorpt_process_details
; 
CrysAlisPro, Oxford Diffraction Ltd., 
Version 1.171.35.21 (release 20-01-2012 CrysAlis171 .NET) 
(compiled Jan 23 2012,18:06:46) 
;
_exptl_crystal_colour orange
_exptl_crystal_density_diffrn 1.613
_exptl_crystal_density_meas ?
_exptl_crystal_density_method 'not measured'
_exptl_crystal_description 'irregular prism (cut)'
_exptl_crystal_F_000 1192
_exptl_crystal_size_max 0.25
_exptl_crystal_size_mid 0.15
_exptl_crystal_size_min 0.15
_refine_diff_density_max 0.413
_refine_diff_density_min -0.515
_refine_diff_density_rms 0.056
_refine_ls_abs_structure_details 'Flack H D (1983), Acta Cryst. A39, 876-881'
_refine_ls_abs_structure_Flack -0.025(12)
_refine_ls_extinction_method none
_refine_ls_goodness_of_fit_ref 1.069
_refine_ls_hydrogen_treatment constr
_refine_ls_matrix_type full
_refine_ls_number_parameters 296
_refine_ls_number_reflns 7310
_refine_ls_number_restraints 1
_refine_ls_restrained_S_all 1.069
_refine_ls_R_factor_all 0.0186
_refine_ls_R_factor_gt 0.0167
_refine_ls_shift/su_max 0.023
_refine_ls_shift/su_mean 0.001
_refine_ls_structure_factor_coef Fsqd
_refine_ls_weighting_details 'calc w=1/[\s^2^(Fo^2^)+(0.0205P)^2^+0.6887P] where P=(Fo^2^+2Fc^2^)/3'
_refine_ls_weighting_scheme calc
_refine_ls_wR_factor_gt 0.0394
_refine_ls_wR_factor_ref 0.0404
_reflns_number_gt 7061
_reflns_number_total 7310
_reflns_threshold_expression >2sigma(I)
_cod_data_source_file om4006406_si_002.cif
_cod_data_source_block orplad
_cod_depositor_comments
;
The following automatic conversions were performed:

'_exptl_crystal_density_meas' value 'not measured' was changed to '?'
- the value is perceived as not measured.

Automatic conversion script
Id: cif_fix_values 3008 2015-01-20 13:52:24Z robertas 
;
_cod_database_code 4081370

loop_
_symmetry_equiv_pos_as_xyz
'x, y, z'
'-x, -y, z+1/2'
'x+1/2, -y, z'
'-x+1/2, y, z+1/2'

loop_
_atom_site_label
_atom_site_type_symbol
_atom_site_fract_x
_atom_site_fract_y
_atom_site_fract_z
_atom_site_U_iso_or_equiv
_atom_site_adp_type
_atom_site_occupancy
_atom_site_symmetry_multiplicity
_atom_site_calc_flag
_atom_site_refinement_flags
Pd1 Pd 0.418801(4) 0.388425(10) 0.355311(9) 0.00971(2) Uani 1 1 d .
C1 C 0.67614(9) 0.12932(19) 0.30907(11) 0.0120(3) Uani 1 1 d .
N2 N 0.61519(7) 0.20172(16) 0.27257(8) 0.0124(2) Uani 1 1 d .
C3 C 0.55488(8) 0.25436(19) 0.31977(10) 0.0115(3) Uani 1 1 d .
C4 C 0.55505(8) 0.24691(19) 0.40642(9) 0.0112(3) Uani 1 1 d .
C4A C 0.61526(8) 0.17334(17) 0.44946(10) 0.0112(3) Uani 1 1 d .
C5 C 0.61993(8) 0.16067(18) 0.53934(9) 0.0148(3) Uani 1 1 d .
H5 H 0.5820 0.2049 0.5734 0.018 Uiso 1 1 calc R
C6 C 0.67868(8) 0.08512(17) 0.57773(9) 0.0158(3) Uani 1 1 d .
H6 H 0.6813 0.0805 0.6378 0.019 Uiso 1 1 calc R
C7 C 0.73467(7) 0.01487(17) 0.52863(10) 0.0158(3) Uani 1 1 d .
H7 H 0.7740 -0.0406 0.5553 0.019 Uiso 1 1 calc R
C8 C 0.73199(8) 0.02721(17) 0.44148(10) 0.0138(3) Uani 1 1 d .
H8 H 0.7699 -0.0196 0.4082 0.017 Uiso 1 1 calc R
C8A C 0.67392(9) 0.10822(16) 0.40120(11) 0.0117(3) Uani 1 1 d .
C9 C 0.61380(9) 0.2230(2) 0.18013(9) 0.0199(3) Uani 1 1 d .
H9A H 0.6574 0.1728 0.1551 0.030 Uiso 1 1 calc R
H9B H 0.6137 0.3374 0.1667 0.030 Uiso 1 1 calc R
H9C H 0.5694 0.1731 0.1569 0.030 Uiso 1 1 calc R
C10 C 0.49191(8) 0.32914(18) 0.45029(9) 0.0110(3) Uani 1 1 d .
C11 C 0.51147(7) 0.48643(17) 0.48904(9) 0.0131(2) Uani 1 1 d .
C12 C 0.57855(10) 0.72716(19) 0.47006(12) 0.0253(3) Uani 1 1 d .
H12A H 0.5338 0.7806 0.4898 0.038 Uiso 1 1 calc R
H12B H 0.6001 0.7882 0.4232 0.038 Uiso 1 1 calc R
H12C H 0.6140 0.7206 0.5167 0.038 Uiso 1 1 calc R
C13 C 0.43480(9) 0.08400(18) 0.48874(11) 0.0209(3) Uani 1 1 d .
H13A H 0.3984 0.0969 0.4435 0.031 Uiso 1 1 calc R
H13B H 0.4124 0.0269 0.5365 0.031 Uiso 1 1 calc R
H13C H 0.4768 0.0228 0.4673 0.031 Uiso 1 1 calc R
C14 C 0.31576(9) 0.4077(2) 0.51148(10) 0.0212(3) Uani 1 1 d .
H14A H 0.3582 0.4257 0.5486 0.032 Uiso 1 1 calc R
H14B H 0.3073 0.2926 0.5053 0.032 Uiso 1 1 calc R
H14C H 0.2721 0.4577 0.5364 0.032 Uiso 1 1 calc R
C15 C 0.34274(9) 0.65303(19) 0.44008(10) 0.0205(3) Uani 1 1 d .
H15A H 0.2988 0.7008 0.4657 0.031 Uiso 1 1 calc R
H15B H 0.3526 0.7043 0.3854 0.031 Uiso 1 1 calc R
H15C H 0.3850 0.6686 0.4778 0.031 Uiso 1 1 calc R
C16 C 0.26338(7) 0.45352(19) 0.37357(9) 0.0182(3) Uani 1 1 d .
H16A H 0.2221 0.5171 0.3968 0.022 Uiso 1 1 calc R
H16B H 0.2492 0.3394 0.3755 0.022 Uiso 1 1 calc R
C17 C 0.27721(8) 0.50212(19) 0.28269(10) 0.0176(3) Uani 1 1 d .
H17A H 0.2339 0.4749 0.2476 0.021 Uiso 1 1 calc R
H17B H 0.2849 0.6191 0.2796 0.021 Uiso 1 1 calc R
C18 C 0.32534(8) 0.25446(18) 0.22060(10) 0.0193(3) Uani 1 1 d .
H18A H 0.3020 0.1950 0.2668 0.029 Uiso 1 1 calc R
H18B H 0.3707 0.2001 0.2035 0.029 Uiso 1 1 calc R
H18C H 0.2917 0.2599 0.1722 0.029 Uiso 1 1 calc R
C19 C 0.37486(8) 0.5077(2) 0.17811(9) 0.0195(3) Uani 1 1 d .
H19A H 0.4211 0.4571 0.1608 0.029 Uiso 1 1 calc R
H19B H 0.3844 0.6182 0.1955 0.029 Uiso 1 1 calc R
H19C H 0.3403 0.5072 0.1304 0.029 Uiso 1 1 calc R
N3 N 0.33039(6) 0.47898(15) 0.42694(8) 0.0145(2) Uani 1 1 d .
N4 N 0.34290(6) 0.41847(15) 0.24967(8) 0.0138(2) Uani 1 1 d .
O1 O 0.49996(6) 0.31395(13) 0.27659(7) 0.0133(2) Uani 1 1 d .
O2 O 0.72945(6) 0.08784(13) 0.26500(7) 0.0172(2) Uani 1 1 d .
O3 O 0.48538(6) 0.54034(14) 0.55397(7) 0.0199(2) Uani 1 1 d .
O4 O 0.56060(6) 0.56775(13) 0.44118(7) 0.0182(2) Uani 1 1 d .
O5 O 0.45905(5) 0.23671(12) 0.51616(6) 0.01502(19) Uani 1 1 d .
C99 C 0.53586(8) 0.71212(19) 0.22783(11) 0.0211(3) Uani 1 1 d .
H99A H 0.5309 0.6190 0.2661 0.025 Uiso 1 1 calc R
H99B H 0.5217 0.6780 0.1700 0.025 Uiso 1 1 calc R
Cl1 Cl 0.62827(2) 0.77871(5) 0.22752(3) 0.02628(8) Uani 1 1 d .
Cl2 Cl 0.47655(2) 0.86772(5) 0.26225(3) 0.03135(9) Uani 1 1 d .

loop_
_atom_site_aniso_label
_atom_site_aniso_U_11
_atom_site_aniso_U_22
_atom_site_aniso_U_33
_atom_site_aniso_U_23
_atom_site_aniso_U_13
_atom_site_aniso_U_12
Pd1 0.00868(4) 0.01014(4) 0.01030(4) 0.00052(5) -0.00017(4) 0.00127(3)
C1 0.0119(7) 0.0110(6) 0.0132(8) -0.0020(5) 0.0014(5) -0.0010(5)
N2 0.0128(5) 0.0143(5) 0.0101(5) 0.0001(4) 0.0012(4) 0.0018(4)
C3 0.0089(6) 0.0109(6) 0.0145(6) -0.0009(5) 0.0000(5) 0.0020(5)
C4 0.0117(6) 0.0113(6) 0.0105(6) -0.0011(5) 0.0000(5) -0.0005(5)
C4A 0.0097(6) 0.0098(6) 0.0141(6) 0.0001(5) -0.0020(5) -0.0006(5)
C5 0.0156(6) 0.0167(7) 0.0122(6) -0.0018(5) -0.0009(5) 0.0022(5)
C6 0.0165(6) 0.0161(6) 0.0147(6) 0.0012(5) -0.0046(5) -0.0002(5)
C7 0.0120(6) 0.0129(6) 0.0224(7) 0.0015(5) -0.0052(5) 0.0006(5)
C8 0.0097(6) 0.0116(6) 0.0199(7) -0.0001(5) -0.0005(5) -0.0007(5)
C8A 0.0102(7) 0.0088(7) 0.0161(8) -0.0006(5) 0.0000(5) -0.0013(5)
C9 0.0220(7) 0.0277(8) 0.0099(6) 0.0009(6) 0.0032(5) 0.0050(6)
C10 0.0094(6) 0.0127(6) 0.0110(6) 0.0002(5) 0.0007(5) 0.0017(5)
C11 0.0118(6) 0.0153(6) 0.0123(6) -0.0004(5) -0.0031(5) 0.0026(5)
C12 0.0280(9) 0.0133(7) 0.0346(9) -0.0033(6) -0.0022(6) -0.0037(6)
C13 0.0168(6) 0.0154(6) 0.0305(8) 0.0055(6) 0.0034(6) -0.0008(5)
C14 0.0178(7) 0.0267(8) 0.0192(7) 0.0053(6) 0.0074(6) 0.0065(6)
C15 0.0224(7) 0.0159(7) 0.0231(7) -0.0020(6) -0.0013(6) 0.0057(6)
C16 0.0103(5) 0.0218(7) 0.0224(9) 0.0010(5) 0.0016(5) 0.0025(5)
C17 0.0131(6) 0.0178(6) 0.0220(7) 0.0001(6) -0.0021(5) 0.0029(5)
C18 0.0179(6) 0.0172(7) 0.0227(7) -0.0026(6) -0.0044(6) -0.0008(5)
C19 0.0173(6) 0.0253(7) 0.0160(6) 0.0060(6) -0.0036(5) -0.0045(6)
N3 0.0129(5) 0.0153(6) 0.0151(6) 0.0009(4) 0.0005(4) 0.0035(4)
N4 0.0108(5) 0.0149(5) 0.0156(6) 0.0025(4) -0.0020(4) -0.0006(4)
O1 0.0121(4) 0.0171(5) 0.0106(5) 0.0000(4) 0.0001(4) 0.0031(4)
O2 0.0126(5) 0.0204(5) 0.0185(5) -0.0017(4) 0.0039(4) 0.0029(4)
O3 0.0205(5) 0.0240(6) 0.0153(5) -0.0074(4) 0.0005(4) 0.0029(4)
O4 0.0205(5) 0.0138(5) 0.0203(5) -0.0020(4) 0.0016(4) -0.0036(4)
O5 0.0148(4) 0.0163(5) 0.0139(4) 0.0034(4) 0.0023(4) 0.0011(4)
C99 0.0176(7) 0.0189(7) 0.0266(8) -0.0025(6) -0.0005(6) -0.0026(6)
Cl1 0.01585(15) 0.02998(19) 0.0330(2) -0.00396(16) -0.00366(14) -0.00149(14)
Cl2 0.02142(18) 0.0326(2) 0.0401(2) -0.01116(18) 0.00024(17) 0.00316(15)

loop_
_atom_type_symbol
_atom_type_description
_atom_type_scat_dispersion_real
_atom_type_scat_dispersion_imag
_atom_type_scat_source
C C 0.0033 0.0016 'International Tables Vol C Tables 4.2.6.8 and 6.1.1.4'
H H 0.0000 0.0000 'International Tables Vol C Tables 4.2.6.8 and 6.1.1.4'
N N 0.0061 0.0033 'International Tables Vol C Tables 4.2.6.8 and 6.1.1.4'
O O 0.0106 0.0060 'International Tables Vol C Tables 4.2.6.8 and 6.1.1.4'
Cl Cl 0.1484 0.1585 'International Tables Vol C Tables 4.2.6.8 and 6.1.1.4'
Pd Pd -0.9988 1.0072 'International Tables Vol C Tables 4.2.6.8 and 6.1.1.4'

loop_
_geom_angle_atom_site_label_1
_geom_angle_atom_site_label_2
_geom_angle_atom_site_label_3
_geom_angle
O1 Pd1 C10 84.38(5)
O1 Pd1 N3 174.33(5)
C10 Pd1 N3 100.87(5)
O1 Pd1 N4 91.59(4)
C10 Pd1 N4 172.47(6)
N3 Pd1 N4 83.42(5)
O2 C1 N2 120.84(15)
O2 C1 C8A 122.91(17)
N2 C1 C8A 116.25(16)
C1 N2 C3 122.90(13)
C1 N2 C9 118.58(13)
C3 N2 C9 118.52(13)
O1 C3 C4 122.66(15)
O1 C3 N2 116.22(14)
C4 C3 N2 121.10(15)
C3 C4 C4A 119.76(15)
C3 C4 C10 115.87(14)
C4A C4 C10 124.24(13)
C8A C4A C5 117.44(14)
C8A C4A C4 119.12(14)
C5 C4A C4 123.44(14)
C6 C5 C4A 121.11(14)
C5 C6 C7 120.60(13)
C8 C7 C6 119.44(13)
C7 C8 C8A 120.86(14)
C8 C8A C4A 120.45(15)
C8 C8A C1 119.06(16)
C4A C8A C1 120.46(16)
O5 C10 C11 106.21(11)
O5 C10 C4 113.96(12)
C11 C10 C4 114.13(12)
O5 C10 Pd1 112.93(9)
C11 C10 Pd1 103.81(9)
C4 C10 Pd1 105.48(9)
O3 C11 O4 122.76(13)
O3 C11 C10 125.36(13)
O4 C11 C10 111.82(12)
N3 C16 C17 111.11(11)
N4 C17 C16 109.95(12)
C14 N3 C15 107.15(12)
C14 N3 C16 107.61(11)
C15 N3 C16 109.92(11)
C14 N3 Pd1 118.30(9)
C15 N3 Pd1 108.16(9)
C16 N3 Pd1 105.57(8)
C19 N4 C17 110.40(12)
C19 N4 C18 108.49(12)
C17 N4 C18 111.92(11)
C19 N4 Pd1 113.27(8)
C17 N4 Pd1 107.26(9)
C18 N4 Pd1 105.46(9)
C3 O1 Pd1 110.72(10)
C11 O4 C12 115.90(12)
C13 O5 C10 113.33(11)
Cl1 C99 Cl2 110.27(9)

loop_
_geom_bond_atom_site_label_1
_geom_bond_atom_site_label_2
_geom_bond_distance
Pd1 O1 2.0267(11)
Pd1 C10 2.0635(14)
Pd1 N3 2.1058(12)
Pd1 N4 2.1783(12)
C1 O2 1.2422(19)
C1 N2 1.388(2)
C1 C8A 1.4647(16)
N2 C3 1.3967(19)
N2 C9 1.4694(18)
C3 O1 1.3075(18)
C3 C4 1.368(2)
C4 C4A 1.428(2)
C4 C10 1.507(2)
C4A C8A 1.419(2)
C4A C5 1.424(2)
C5 C6 1.381(2)
C6 C7 1.408(2)
C7 C8 1.380(2)
C8 C8A 1.406(2)
C10 O5 1.4265(17)
C10 C11 1.494(2)
C11 O3 1.2156(17)
C11 O4 1.3531(17)
C12 O4 1.4466(19)
C13 O5 1.4191(19)
C14 N3 1.4850(19)
C15 N3 1.4880(19)
C16 N3 1.4961(18)
C16 C17 1.511(2)
C17 N4 1.4790(18)
C18 N4 1.4816(19)
C19 N4 1.4731(19)
C99 Cl1 1.7700(16)
C99 Cl2 1.7754(16)
